data_7055958
loop_
_publ_author_name
'Sama, Farasha'
'Ansari, Istikhar A.'
'Raizada, Mukul'
'Ahmad, Musheer'
'Nagaraja, C. M.'
'Shahid, M.'
'Kumar, Abhinav'
'Khan, Kulsum'
'Siddiqi, Zafar A.'

_publ_section_title
;
 Design, structures and study of non-covalent interactions of mono-, di-,
 and tetranuclear complexes of a bifurcated quadridentate tripod ligand,
 N-(aminopropyl)-diethanolamine
;
_journal_issue 5
_journal_name_full 'New J. Chem.'
_journal_page_first 1959
_journal_paper_doi 10.1039/C6NJ02562E
_journal_volume 41
_journal_year 2017
_chemical_formula_moiety 'C14 H37 Co2 N4 O6, 3(N O3), H2 O'
_chemical_formula_sum 'C14 H39 Co2 N7 O16'
_chemical_formula_weight 679.37
_space_group_crystal_system orthorhombic
_space_group_IT_number 61
_space_group_name_Hall '-P 2ac 2ab'
_space_group_name_H-M_alt 'P b c a'
_symmetry_Int_Tables_number 61
_symmetry_space_group_name_Hall '-P 2ac 2ab'
_symmetry_space_group_name_H-M 'P b c a'
_audit_creation_date 2017-01-05
_audit_creation_method
;
Olex2 1.2-dev
(compiled 2017.01.04 svn.r3372 for OlexSys, GUI svn.r3563)
;
_audit_update_record
;
2017-01-16 deposited with the CCDC.
2017-01-17 downloaded from the CCDC.
;
_cell_angle_alpha 90
_cell_angle_beta 90
_cell_angle_gamma 90
_cell_formula_units_Z 8
_cell_length_a 15.2182(3)
_cell_length_b 14.6493(3)
_cell_length_c 23.9361(5)
_cell_measurement_reflns_used 999
_cell_measurement_temperature 296(2)
_cell_measurement_theta_max 25.50
_cell_measurement_theta_min 2.45
_cell_volume 5336.22(19)
_computing_cell_refinement 'SAINT 6.45 ( Bruker, 2003)'
_computing_data_collection 'SMART 5.628 (Bruker, 2003)'
_computing_data_reduction 'SAINT 6.45 ( Bruker, 2003)'
_computing_molecular_graphics 'Olex2 (Dolomanov et al., 2009)'
_computing_publication_material 'Olex2 (Dolomanov et al., 2009)'
_computing_structure_refinement 'olex2.refine (Bourhis et al., 2015)'
_computing_structure_solution SIR-97
_diffrn_ambient_temperature 296.15
_diffrn_measured_fraction_theta_full 0.9977
_diffrn_measured_fraction_theta_max 0.9977
_diffrn_measurement_device_type 'BRUKER SMART APEX'
_diffrn_measurement_method /w-scans
_diffrn_radiation_type 'Mo K\a'
_diffrn_radiation_wavelength 0.71073
_diffrn_reflns_av_R_equivalents 0.0559
_diffrn_reflns_av_unetI/netI 0.0253
_diffrn_reflns_limit_h_max 18
_diffrn_reflns_limit_h_min -18
_diffrn_reflns_limit_k_max 17
_diffrn_reflns_limit_k_min -17
_diffrn_reflns_limit_l_max 29
_diffrn_reflns_limit_l_min -28
_diffrn_reflns_number 65758
_diffrn_reflns_theta_full 25.2494
_diffrn_reflns_theta_max 25.25
_diffrn_reflns_theta_min 1.70
_exptl_absorpt_coefficient_mu 1.329
_exptl_absorpt_correction_type multi-scan
_exptl_absorpt_process_details Sadabs
_exptl_crystal_colour Red
_exptl_crystal_density_diffrn 1.6911
_exptl_crystal_description Block
_exptl_crystal_F_000 2839.3303
_exptl_crystal_size_max 0.3
_exptl_crystal_size_mid 0.21
_exptl_crystal_size_min 0.16
_exptl_transmission_factor_max 0.808
_exptl_transmission_factor_min 0.723
_refine_diff_density_max 0.6458
_refine_diff_density_min -0.4610
_refine_diff_density_rms 0.0834
_refine_ls_d_res_high 0.8331
_refine_ls_d_res_low 11.9680
_refine_ls_goodness_of_fit_ref 1.0460
_refine_ls_hydrogen_treatment mixed
_refine_ls_matrix_type full
_refine_ls_number_constraints 57
_refine_ls_number_parameters 360
_refine_ls_number_reflns 4821
_refine_ls_number_restraints 0
_refine_ls_restrained_S_all 1.0460
_refine_ls_R_factor_all 0.0496
_refine_ls_R_factor_gt 0.0348
_refine_ls_shift/su_max 0.0002
_refine_ls_shift/su_mean 0.0000
_refine_ls_structure_factor_coef Fsqd
_refine_ls_weighting_details 'w=1/[\s^2^(Fo^2^)+(0.0415P)^2^+4.8888P] where P=(Fo^2^+2Fc^2^)/3'
_refine_ls_weighting_scheme calc
_refine_ls_wR_factor_gt 0.0829
_refine_ls_wR_factor_ref 0.0916
_reflns_Friedel_coverage 0.0
_reflns_limit_h_max 18
_reflns_limit_h_min 0
_reflns_limit_k_max 17
_reflns_limit_k_min 0
_reflns_limit_l_max 28
_reflns_limit_l_min 0
_reflns_number_gt 3813
_reflns_number_total 4821
_reflns_threshold_expression I>=2u(I)
_cod_data_source_file c6nj02562e2.cif
_cod_data_source_block complex3
_cod_depositor_comments
;
The following automatic conversions were performed:

'_exptl_absorpt_correction_type' value 'Multi-Scan' changed to
'multi-scan' according to
/usr/data/users/saulius/crontab/automatic-downloads/rss-feeds/RSC/lib/dictionaries/cif_core.dic
dictionary named 'cif_core.dic' version 2.4.2 from 2011-04-26.

Automatic conversion script
Id: cif_fix_values 4268 2015-11-12 08:31:59Z antanas 

 Adding full bibliography for 7055955--7055959.cif.
;
_cod_database_code 7055958
_olex2_refinement_description
;
1. Fixed Uiso
 At 1.2 times of:
  All C(H,H) groups, All N(H,H) groups
 At 1.5 times of:
  All O(H,H) groups
2.a Free rotating group:
 O16(H16a,H16b)
2.b Rotating group:
 O3(H3a,H3b), O6(H6a,H6b)
2.c Secondary CH2 refined with riding coordinates:
 N2(H2a,H2b), N4(H4a,H4b), C1(H1a,H1b), C2(H2c,H2d), C3(H3c,H3d), C4(H4c,H4d),
 C5(H5a,H5b), C6(H6c,H6d), C7(H7a,H7b), C8(H8a,H8b), C9(H9a,H9b), C10(H10a,
 H10b), C11(H11a,H11b), C12(H12a,H12b), C13(H13a,H13b), C14(H14a,H14b)
;
_olex2_submission_special_instructions 'No special instructions were received'

loop_
_space_group_symop_id
_space_group_symop_operation_xyz
1 x,y,z
2 x+1/2,-y+1/2,-z
3 -x,y+1/2,-z+1/2
4 -x+1/2,-y,z+1/2
5 -x,-y,-z
6 -x-1/2,y-1/2,z
7 x,-y-1/2,z-1/2
8 x-1/2,y,-z-1/2

loop_
_atom_site_label
_atom_site_type_symbol
_atom_site_fract_x
_atom_site_fract_y
_atom_site_fract_z
_atom_site_U_iso_or_equiv
_atom_site_adp_type
_atom_site_occupancy
_atom_site_refinement_flags_posn
Co1 Co -0.02482(2) 0.30928(2) 0.353725(16) 0.03334(12) Uani 1.000000 .
Co2 Co 0.07404(2) 0.16364(2) 0.405057(16) 0.03254(12) Uani 1.000000 .
O1 O -0.02868(12) 0.23912(12) 0.41943(8) 0.0342(4) Uani 1.000000 .
O2 O 0.07298(13) 0.38134(14) 0.37884(10) 0.0439(5) Uani 1.000000 .
O3 O -0.01903(14) 0.37213(15) 0.28298(9) 0.0495(6) Uani 1.000000 .
H3a H -0.0187(19) 0.33356(17) 0.25643(10) 0.0743(8) Uiso 1.000000 GR
H3b H 0.0281(10) 0.4032(16) 0.2821(5) 0.0743(8) Uiso 1.000000 GR
O13 O 0.1508(3) 0.4586(2) 0.27102(14) 0.1145(13) Uani 1.000000 .
O4 O 0.05203(12) 0.21032(13) 0.33332(8) 0.0356(4) Uani 1.000000 .
O5 O 0.15056(12) 0.26196(14) 0.42632(9) 0.0414(5) Uani 1.000000 .
O14 O 0.18925(19) 0.55456(18) 0.20892(13) 0.0788(8) Uani 1.000000 .
O6 O 0.08249(14) 0.11976(15) 0.48153(9) 0.0479(5) Uani 1.000000 .
H6a H 0.0991(18) 0.1629(5) 0.5028(2) 0.0718(8) Uiso 1.000000 GR
H6b H 0.1197(14) 0.0765(13) 0.4829(2) 0.0718(8) Uiso 1.000000 GR
O15 O 0.0549(2) 0.5403(3) 0.23064(14) 0.1032(11) Uani 1.000000 .
N1 N -0.09839(15) 0.40065(16) 0.39053(11) 0.0408(6) Uani 1.000000 .
N2 N -0.12227(15) 0.23695(16) 0.32612(11) 0.0407(6) Uani 1.000000 .
H2a H -0.10134(15) 0.20073(16) 0.29883(11) 0.0489(7) Uiso 1.000000 R
H2b H -0.13967(15) 0.20013(16) 0.35412(11) 0.0489(7) Uiso 1.000000 R
N7 N 0.1338(2) 0.5169(2) 0.23676(12) 0.0573(7) Uani 1.000000 .
N3 N 0.17910(15) 0.10573(16) 0.37446(10) 0.0404(6) Uani 1.000000 .
N4 N -0.00583(15) 0.06470(16) 0.38839(11) 0.0398(6) Uani 1.000000 .
H4a H -0.05349(15) 0.07179(16) 0.41023(11) 0.0477(7) Uiso 1.000000 R
H4b H -0.02376(15) 0.07171(16) 0.35282(11) 0.0477(7) Uiso 1.000000 R
C1 C -0.0457(2) 0.2959(2) 0.46639(13) 0.0454(8) Uani 1.000000 .
H1a H -0.0658(2) 0.2596(2) 0.49780(13) 0.0545(9) Uiso 1.000000 R
H1b H 0.0071(2) 0.3284(2) 0.47735(13) 0.0545(9) Uiso 1.000000 R
C2 C -0.1168(2) 0.3627(2) 0.44809(13) 0.0492(8) Uani 1.000000 .
H2c H -0.1200(2) 0.4126(2) 0.47469(13) 0.0590(10) Uiso 1.000000 R
H2d H -0.1732(2) 0.3319(2) 0.44790(13) 0.0590(10) Uiso 1.000000 R
C3 C -0.0430(2) 0.4859(2) 0.39262(17) 0.0553(9) Uani 1.000000 .
H3c H -0.0434(2) 0.5155(2) 0.35635(17) 0.0663(11) Uiso 1.000000 R
H3d H -0.0675(2) 0.5281(2) 0.41971(17) 0.0663(11) Uiso 1.000000 R
C4 C 0.0500(2) 0.4623(2) 0.40865(17) 0.0568(10) Uani 1.000000 .
H4c H 0.0541(2) 0.4520(2) 0.44859(17) 0.0682(11) Uiso 1.000000 R
H4d H 0.0894(2) 0.5118(2) 0.39873(17) 0.0682(11) Uiso 1.000000 R
C5 C -0.1826(2) 0.4262(2) 0.36153(15) 0.0507(8) Uani 1.000000 .
H5a H -0.2149(2) 0.4680(2) 0.38534(15) 0.0608(10) Uiso 1.000000 R
H5b H -0.1682(2) 0.4586(2) 0.32739(15) 0.0608(10) Uiso 1.000000 R
C6 C -0.2419(2) 0.3467(2) 0.34704(15) 0.0516(8) Uani 1.000000 .
H6c H -0.2543(2) 0.3123(2) 0.38075(15) 0.0619(10) Uiso 1.000000 R
H6d H -0.2972(2) 0.3701(2) 0.33285(15) 0.0619(10) Uiso 1.000000 R
C7 C -0.2020(2) 0.2833(2) 0.30397(15) 0.0515(8) Uani 1.000000 .
H7a H -0.1865(2) 0.3180(2) 0.27090(15) 0.0618(10) Uiso 1.000000 R
H7b H -0.2451(2) 0.2377(2) 0.29323(15) 0.0618(10) Uiso 1.000000 R
C8 C 0.2543(2) 0.1455(2) 0.40697(15) 0.0509(8) Uani 1.000000 .
H8a H 0.2577(2) 0.1167(2) 0.44339(15) 0.0611(10) Uiso 1.000000 R
H8b H 0.3090(2) 0.1342(2) 0.38742(15) 0.0611(10) Uiso 1.000000 R
C9 C 0.2408(2) 0.2470(2) 0.41387(16) 0.0528(9) Uani 1.000000 .
H9a H 0.2567(2) 0.2786(2) 0.37975(16) 0.0634(10) Uiso 1.000000 R
H9b H 0.2773(2) 0.2699(2) 0.44397(16) 0.0634(10) Uiso 1.000000 R
C10 C 0.1836(2) 0.1329(2) 0.31347(14) 0.0539(9) Uani 1.000000 .
H10a H 0.2445(2) 0.1419(2) 0.30286(14) 0.0647(10) Uiso 1.000000 R
H10b H 0.1598(2) 0.0840(2) 0.29068(14) 0.0647(10) Uiso 1.000000 R
C11 C 0.1324(2) 0.2199(2) 0.30247(14) 0.0471(8) Uani 1.000000 .
H11a H 0.1204(2) 0.2268(2) 0.26289(14) 0.0565(9) Uiso 1.000000 R
H11b H 0.1651(2) 0.2728(2) 0.31526(14) 0.0565(9) Uiso 1.000000 R
C12 C 0.1865(2) 0.0029(2) 0.37862(15) 0.0480(8) Uani 1.000000 .
H12a H 0.2362(2) -0.0170(2) 0.35641(15) 0.0576(9) Uiso 1.000000 R
H12b H 0.1983(2) -0.0133(2) 0.41718(15) 0.0576(9) Uiso 1.000000 R
C13 C 0.1052(2) -0.0484(2) 0.35929(16) 0.0560(9) Uani 1.000000 .
H13a H 0.0924(2) -0.0312(2) 0.32102(16) 0.0671(11) Uiso 1.000000 R
H13b H 0.1177(2) -0.1133(2) 0.35965(16) 0.0671(11) Uiso 1.000000 R
C14 C 0.0245(2) -0.0307(2) 0.39480(16) 0.0510(8) Uani 1.000000 .
H14a H 0.0384(2) -0.0423(2) 0.43372(16) 0.0613(10) Uiso 1.000000 R
H14b H -0.0221(2) -0.0721(2) 0.38379(16) 0.0613(10) Uiso 1.000000 R
O8 O -0.14544(19) 0.0410(2) 0.47347(13) 0.0859(9) Uani 1.000000 .
O9 O -0.28177(18) 0.0553(2) 0.49462(12) 0.0796(8) Uani 1.000000 .
O7 O -0.22257(19) 0.1444(2) 0.43533(14) 0.0841(9) Uani 1.000000 .
N5 N -0.21754(18) 0.08028(18) 0.46820(12) 0.0475(6) Uani 1.000000 .
O10 O 0.4655(2) 0.1965(2) 0.38017(14) 0.0888(9) Uani 1.000000 .
O12 O 0.5347(3) 0.2727(3) 0.31955(17) 0.1156(14) Uani 1.000000 .
O11 O 0.4081(3) 0.2274(3) 0.30159(14) 0.1159(14) Uani 1.000000 .
N6 N 0.4703(2) 0.2299(2) 0.33357(14) 0.0559(7) Uani 1.000000 .
O16 O 0.11926(18) 0.2451(2) 0.55585(11) 0.0692(7) Uani 1.000000 .
H16a H 0.085(2) 0.263(3) 0.5820(14) 0.1038(11) Uiso 1.000000 G
H16b H 0.158(2) 0.285(2) 0.5499(18) 0.1038(11) Uiso 1.000000 G
H2 H 0.116(3) 0.328(4) 0.402(2) 0.117(17) Uiso 1.000000 .

loop_
_atom_site_aniso_label
_atom_site_aniso_U_11
_atom_site_aniso_U_22
_atom_site_aniso_U_33
_atom_site_aniso_U_12
_atom_site_aniso_U_13
_atom_site_aniso_U_23
Co1 0.0313(2) 0.0308(2) 0.0378(2) 0.00030(15) 0.00143(16) 0.00131(16)
Co2 0.0308(2) 0.0321(2) 0.0347(2) 0.00032(15) 0.00178(15) 0.00072(16)
O1 0.0346(10) 0.0337(10) 0.0343(11) 0.0026(8) 0.0047(8) 0.0010(8)
O2 0.0380(11) 0.0347(11) 0.0591(14) -0.0033(9) -0.0010(10) 0.0007(10)
O3 0.0540(13) 0.0451(13) 0.0494(14) 0.0009(10) 0.0021(10) 0.0119(10)
O13 0.166(4) 0.084(2) 0.094(3) -0.020(2) -0.028(2) 0.051(2)
O4 0.0348(10) 0.0359(10) 0.0362(11) 0.0031(8) 0.0045(8) 0.0025(9)
O5 0.0326(10) 0.0401(11) 0.0515(13) -0.0017(9) -0.0029(9) -0.0036(10)
O14 0.0823(19) 0.0571(16) 0.097(2) -0.0032(14) 0.0309(17) 0.0156(15)
O6 0.0552(13) 0.0460(13) 0.0424(13) 0.0040(10) -0.0027(10) 0.0037(10)
O15 0.066(2) 0.153(3) 0.091(3) -0.017(2) -0.0054(17) -0.001(2)
N1 0.0397(13) 0.0325(13) 0.0502(16) 0.0035(10) -0.0003(11) -0.0023(11)
N2 0.0368(13) 0.0379(13) 0.0475(16) -0.0001(10) -0.0045(11) -0.0022(11)
N7 0.073(2) 0.0518(17) 0.0468(18) -0.0148(15) -0.0056(16) 0.0019(14)
N3 0.0371(13) 0.0407(14) 0.0432(15) 0.0056(10) 0.0021(11) 0.0014(11)
N4 0.0371(13) 0.0364(13) 0.0457(16) -0.0005(10) 0.0034(11) 0.0002(11)
C1 0.0502(18) 0.0525(19) 0.0334(17) 0.0102(15) 0.0027(13) -0.0058(15)
C2 0.0510(19) 0.0509(19) 0.046(2) 0.0116(15) 0.0059(15) -0.0075(15)
C3 0.0548(19) 0.0318(16) 0.079(3) -0.0005(14) -0.0031(18) -0.0103(16)
C4 0.0499(19) 0.0348(17) 0.086(3) -0.0060(14) -0.0096(18) -0.0074(17)
C5 0.0429(17) 0.0445(18) 0.065(2) 0.0125(14) -0.0039(16) 0.0004(16)
C6 0.0363(16) 0.055(2) 0.064(2) 0.0077(14) -0.0038(15) 0.0037(17)
C7 0.0411(17) 0.052(2) 0.061(2) 0.0031(14) -0.0152(15) -0.0015(16)
C8 0.0315(15) 0.0517(19) 0.069(2) 0.0029(13) -0.0029(15) 0.0011(17)
C9 0.0338(16) 0.0512(19) 0.074(2) -0.0043(14) -0.0033(15) -0.0012(17)
C10 0.053(2) 0.064(2) 0.045(2) 0.0157(17) 0.0158(16) 0.0052(16)
C11 0.0421(17) 0.057(2) 0.0417(19) 0.0076(14) 0.0131(14) 0.0087(15)
C12 0.0457(18) 0.0410(17) 0.057(2) 0.0120(14) 0.0003(15) -0.0022(15)
C13 0.059(2) 0.0379(17) 0.071(3) 0.0096(15) -0.0085(18) -0.0121(17)
C14 0.0532(19) 0.0322(16) 0.068(2) -0.0026(14) -0.0074(17) 0.0021(15)
O8 0.0728(18) 0.095(2) 0.090(2) 0.0328(16) 0.0228(16) 0.0391(18)
O9 0.0569(16) 0.106(2) 0.0762(19) -0.0213(16) 0.0135(14) -0.0003(17)
O7 0.0768(19) 0.0689(18) 0.107(2) 0.0052(15) 0.0037(17) 0.0381(18)
N5 0.0485(16) 0.0442(15) 0.0497(17) -0.0027(13) -0.0010(13) -0.0029(13)
O10 0.089(2) 0.106(2) 0.071(2) -0.0056(18) -0.0062(17) 0.0331(19)
O12 0.112(3) 0.106(3) 0.129(3) -0.043(2) 0.064(2) -0.032(2)
O11 0.116(3) 0.160(4) 0.072(2) 0.045(3) -0.038(2) -0.027(2)
N6 0.0604(19) 0.0522(17) 0.055(2) 0.0052(14) 0.0032(16) -0.0050(15)
O16 0.0681(17) 0.088(2) 0.0514(17) -0.0155(15) 0.0030(13) -0.0117(14)

loop_
_atom_type_symbol
_atom_type_scat_dispersion_real
_atom_type_scat_dispersion_imag
_atom_type_scat_Cromer_Mann_a1
_atom_type_scat_Cromer_Mann_a2
_atom_type_scat_Cromer_Mann_a3
_atom_type_scat_Cromer_Mann_a4
_atom_type_scat_Cromer_Mann_b1
_atom_type_scat_Cromer_Mann_b2
_atom_type_scat_Cromer_Mann_b3
_atom_type_scat_Cromer_Mann_b4
_atom_type_scat_Cromer_Mann_c
_atom_type_scat_source
_atom_type_scat_dispersion_source
H 0.00000 0.00000 0.49300 0.32291 0.14019 0.04081 10.51090 26.12570 3.14236 57.79970 0.0030380000826 'International Tables Volume C Table 6.1.1.4 (pp. 500-502)' 'Henke, Gullikson and Davis, At. Data and Nucl. Data Tables, 1993, 54, 2'
C 0.00347 0.00161 2.31000 1.02000 1.58860 0.86500 20.84390 10.20750 0.56870 51.65120 0.215599998832 'International Tables Volume C Table 6.1.1.4 (pp. 500-502)' 'Henke, Gullikson and Davis, At. Data and Nucl. Data Tables, 1993, 54, 2'
Co 0.35655 0.96576 12.28410 7.34090 4.00340 2.34880 4.27910 0.27840 13.53590 71.16920 1.01180005074 'International Tables Volume C Table 6.1.1.4 (pp. 500-502)' 'Henke, Gullikson and Davis, At. Data and Nucl. Data Tables, 1993, 54, 2'
O 0.01158 0.00611 3.04850 2.28680 1.54630 0.86700 13.27710 5.70110 0.32390 32.90890 0.250800013542 'International Tables Volume C Table 6.1.1.4 (pp. 500-502)' 'Henke, Gullikson and Davis, At. Data and Nucl. Data Tables, 1993, 54, 2'
N 0.00653 0.00323 12.21260 3.13220 2.01250 1.16630 0.00570 9.89330 28.99750 0.58260 -11.5290002823 'International Tables Volume C Table 6.1.1.4 (pp. 500-502)' 'Henke, Gullikson and Davis, At. Data and Nucl. Data Tables, 1993, 54, 2'

loop_
_geom_angle_atom_site_label_1
_geom_angle_atom_site_label_2
_geom_angle_atom_site_label_3
_geom_angle
O1 Co1 Co2 41.90(5)
O2 Co1 Co2 82.48(6)
O2 Co1 O1 93.60(9)
O3 Co1 Co2 134.65(7)
O3 Co1 O1 175.30(9)
O3 Co1 O2 88.68(10)
O4 Co1 Co2 40.06(6)
O4 Co1 O1 79.60(8)
O4 Co1 O2 91.29(9)
O4 Co1 O3 96.25(9)
N1 Co1 Co2 127.81(8)
N1 Co1 O1 88.82(9)
N1 Co1 O2 85.78(10)
N1 Co1 O3 95.45(10)
N1 Co1 O4 167.87(10)
N2 Co1 Co2 98.04(7)
N2 Co1 O1 87.85(10)
N2 Co1 O2 178.30(11)
N2 Co1 O3 89.81(10)
N2 Co1 O4 88.09(9)
N2 Co1 N1 95.15(10)
O1 Co2 Co1 40.18(6)
O4 Co2 Co1 41.29(6)
O4 Co2 O1 79.13(8)
O5 Co2 Co1 82.79(6)
O5 Co2 O1 90.81(8)
O5 Co2 O4 94.44(9)
O6 Co2 Co1 132.83(7)
O6 Co2 O1 94.28(9)
O6 Co2 O4 173.11(9)
O6 Co2 O5 87.61(9)
N3 Co2 Co1 126.05(7)
N3 Co2 O1 166.23(9)
N3 Co2 O4 87.78(9)
N3 Co2 O5 85.92(9)
N3 Co2 O6 98.94(10)
N4 Co2 Co1 97.97(7)
N4 Co2 O1 87.56(9)
N4 Co2 O4 88.40(10)
N4 Co2 O5 176.40(10)
N4 Co2 O6 89.31(10)
N4 Co2 N3 96.41(10)
Co2 O1 Co1 97.92(8)
C1 O1 Co1 110.34(17)
C1 O1 Co2 128.20(17)
C4 O2 Co1 115.04(18)
Co2 O4 Co1 98.65(9)
C11 O4 Co1 125.04(18)
C11 O4 Co2 110.73(17)
C9 O5 Co2 114.46(18)
C2 N1 Co1 105.38(17)
C3 N1 Co1 105.21(18)
C3 N1 C2 112.2(3)
C5 N1 Co1 116.8(2)
C5 N1 C2 110.7(2)
C5 N1 C3 106.5(2)
C7 N2 Co1 119.73(19)
O14 N7 O13 123.0(4)
O15 N7 O13 118.4(4)
O15 N7 O14 118.6(3)
C8 N3 Co2 105.11(18)
C10 N3 Co2 106.50(17)
C10 N3 C8 111.3(3)
C12 N3 Co2 117.92(19)
C12 N3 C8 107.2(2)
C12 N3 C10 108.8(2)
C14 N4 Co2 119.35(19)
C2 C1 O1 106.1(2)
C1 C2 N1 111.5(2)
C4 C3 N1 110.1(3)
C3 C4 O2 107.1(3)
C6 C5 N1 114.9(3)
C7 C6 C5 112.9(3)
C6 C7 N2 111.3(3)
C9 C8 N3 109.6(3)
C8 C9 O5 107.8(3)
C11 C10 N3 111.4(2)
C10 C11 O4 105.4(2)
C13 C12 N3 114.3(3)
C14 C13 C12 113.8(3)
C13 C14 N4 110.9(3)
O9 N5 O8 121.0(3)
O7 N5 O8 118.3(3)
O7 N5 O9 120.8(3)
O12 N6 O10 120.6(4)
O11 N6 O10 121.0(4)
O11 N6 O12 118.1(4)
O5 H2 O2 170(5)

loop_
_geom_bond_atom_site_label_1
_geom_bond_atom_site_label_2
_geom_bond_distance
Co1 Co2 2.8852(5)
Co1 O1 1.8796(19)
Co1 O2 1.921(2)
Co1 O3 1.930(2)
Co1 O4 1.9256(19)
Co1 N1 1.955(2)
Co1 N2 1.939(2)
Co2 O1 1.9453(18)
Co2 O4 1.8784(19)
Co2 O5 1.9208(19)
Co2 O6 1.944(2)
Co2 N3 1.953(2)
Co2 N4 1.933(2)
O1 C1 1.422(3)
O2 C4 1.428(4)
O13 N7 1.213(4)
O4 C11 1.435(3)
O5 C9 1.422(4)
O14 N7 1.209(4)
O15 N7 1.256(4)
N1 C2 1.512(4)
N1 C3 1.507(4)
N1 C5 1.505(4)
N2 C7 1.488(4)
N3 C8 1.501(4)
N3 C10 1.515(4)
N3 C12 1.514(4)
N4 C14 1.480(4)
C1 C2 1.524(4)
C3 C4 1.507(5)
C5 C6 1.514(5)
C6 C7 1.515(5)
C8 C9 1.509(5)
C10 C11 1.517(4)
C12 C13 1.520(5)
C13 C14 1.515(5)
O8 N5 1.246(4)
O9 N5 1.220(4)
O7 N5 1.228(4)
O10 N6 1.221(4)
O12 N6 1.211(4)
O11 N6 1.217(4)
